data_1513510
loop_
_publ_author_name
'Hao, Xiaoyu'
'Liu, Xiaohua'
'Li, Wei'
'Tan, Fei'
'Chu, Yangyang'
'Zhao, Xiaohu'
'Lin, Lili'
'Feng, Xiaoming'

_publ_section_title
;
 Chiral Lewis acid catalyzed asymmetric cycloadditions of disubstituted
 ketenes for the synthesis of \b-lactones and \d-lactones.
;
_journal_issue 1
_journal_name_full 'Organic letters'
_journal_page_first 134
_journal_page_last 137
_journal_paper_doi 10.1021/ol4031217
_journal_volume 16
_journal_year 2014
_chemical_absolute_configuration ad
_chemical_formula_sum 'C25 H20 Br N O3'
_chemical_formula_weight 462.33
_chemical_name_systematic
; 
 ? 
;
_space_group_IT_number 4
_symmetry_cell_setting monoclinic
_symmetry_space_group_name_Hall 'P 2yb'
_symmetry_space_group_name_H-M 'P 1 21 1'
_atom_sites_solution_hydrogens geom
_atom_sites_solution_primary direct
_atom_sites_solution_secondary difmap
_audit_creation_method SHELXL-97
_cell_angle_alpha 90.00
_cell_angle_beta 93.082(10)
_cell_angle_gamma 90.00
_cell_formula_units_Z 2
_cell_length_a 10.535(6)
_cell_length_b 8.839(5)
_cell_length_c 11.434(6)
_cell_measurement_reflns_used 1177
_cell_measurement_temperature 293(2)
_cell_measurement_theta_max 51.281
_cell_measurement_theta_min 5.123
_cell_volume 1063.2(10)
_computing_cell_refinement 'Bruker SMART'
_computing_data_collection 'Bruker SMART'
_computing_data_reduction 'Bruker SHELXTL'
_computing_molecular_graphics 'Bruker SHELXTL'
_computing_publication_material 'Bruker SHELXTL'
_computing_structure_refinement 'SHELXL-97 (Sheldrick, 1997)'
_computing_structure_solution 'SHELXS-97 (Sheldrick, 1990)'
_diffrn_ambient_temperature 293(2)
_diffrn_measured_fraction_theta_full 1.000
_diffrn_measured_fraction_theta_max 1.000
_diffrn_measurement_device_type 'CCD area detector'
_diffrn_measurement_method 'phi and omega scans'
_diffrn_radiation_monochromator graphite
_diffrn_radiation_source 'fine-focus sealed tube'
_diffrn_radiation_type MoK\a
_diffrn_radiation_wavelength 0.71073
_diffrn_reflns_av_R_equivalents 0.0432
_diffrn_reflns_av_sigmaI/netI 0.0905
_diffrn_reflns_limit_h_max 12
_diffrn_reflns_limit_h_min -12
_diffrn_reflns_limit_k_max 10
_diffrn_reflns_limit_k_min -10
_diffrn_reflns_limit_l_max 14
_diffrn_reflns_limit_l_min -11
_diffrn_reflns_number 6330
_diffrn_reflns_theta_full 25.97
_diffrn_reflns_theta_max 25.97
_diffrn_reflns_theta_min 1.78
_exptl_absorpt_coefficient_mu 1.960
_exptl_absorpt_correction_T_max 1.00000
_exptl_absorpt_correction_T_min 0.20408
_exptl_absorpt_correction_type empirical
_exptl_absorpt_process_details sadabs
_exptl_crystal_colour green
_exptl_crystal_density_diffrn 1.444
_exptl_crystal_density_method 'not measured'
_exptl_crystal_description prismatic
_exptl_crystal_F_000 472
_exptl_crystal_size_max 0.176
_exptl_crystal_size_mid 0.123
_exptl_crystal_size_min 0.085
_refine_diff_density_max 0.500
_refine_diff_density_min -0.261
_refine_diff_density_rms 0.062
_refine_ls_abs_structure_details 'Flack H D (1983), Acta Cryst. A39, 876-881'
_refine_ls_abs_structure_Flack 0.016(16)
_refine_ls_extinction_method none
_refine_ls_goodness_of_fit_ref 0.950
_refine_ls_hydrogen_treatment constr
_refine_ls_matrix_type full
_refine_ls_number_parameters 291
_refine_ls_number_reflns 3891
_refine_ls_number_restraints 37
_refine_ls_restrained_S_all 0.946
_refine_ls_R_factor_all 0.1135
_refine_ls_R_factor_gt 0.0556
_refine_ls_shift/su_max 0.000
_refine_ls_shift/su_mean 0.000
_refine_ls_structure_factor_coef Fsqd
_refine_ls_weighting_details 'calc w=1/[\s^2^(Fo^2^)+(0.0837P)^2^+0.0000P] where P=(Fo^2^+2Fc^2^)/3'
_refine_ls_weighting_scheme calc
_refine_ls_wR_factor_gt 0.1408
_refine_ls_wR_factor_ref 0.1708
_reflns_number_gt 2043
_reflns_number_total 3891
_reflns_threshold_expression >2sigma(I)
_cod_data_source_file ol4031217_si_002.cif
_cod_data_source_block cd213300
_cod_depositor_comments
;
The following automatic conversions were performed:

'_symmetry_cell_setting' value 'Monoclinic' changed to 'monoclinic'
according to
/usr/data/users/saulius/automatic-downloads/current/ACS/lib/dictionaries/cif_core.dic
dictionary named 'cif_core.dic' version 2.4.2 from 2011-04-26.

Automatic conversion script
Id: cif_fix_values 2281 2013-09-26 08:29:07Z andrius 
;
_cod_original_cell_volume 1063.1(10)
_cod_original_sg_symbol_H-M P2(1)
_cod_database_code 1513510

loop_
_symmetry_equiv_pos_as_xyz
'x, y, z'
'-x, y+1/2, -z'

loop_
_atom_site_label
_atom_site_type_symbol
_atom_site_fract_x
_atom_site_fract_y
_atom_site_fract_z
_atom_site_U_iso_or_equiv
_atom_site_adp_type
_atom_site_occupancy
_atom_site_symmetry_multiplicity
_atom_site_calc_flag
_atom_site_refinement_flags
_atom_site_disorder_assembly
_atom_site_disorder_group
Br1 Br 0.31307(9) -0.26400(13) 0.74184(7) 0.1264(4) Uani 1 1 d . . .
N1 N 0.5204(5) 0.0034(5) 0.6505(4) 0.0678(13) Uani 1 1 d . . .
O1 O 0.6200(4) 0.2135(5) 0.5785(3) 0.0819(11) Uani 1 1 d . . .
O2 O 0.9720(7) 0.1051(9) 0.4735(7) 0.154(3) Uani 1 1 d . . .
O3 O 0.7873(6) -0.0160(6) 0.4856(3) 0.0909(14) Uani 1 1 d . . .
C1 C 0.6765(7) -0.1747(6) 0.6286(5) 0.0665(17) Uani 1 1 d . . .
C2 C 0.7276(8) -0.3178(7) 0.6223(6) 0.086(2) Uani 1 1 d . . .
H2 H 0.8108 -0.3329 0.6014 0.104 Uiso 1 1 calc R . .
C3 C 0.6491(12) -0.4389(8) 0.6486(6) 0.100(3) Uani 1 1 d . . .
H3 H 0.6802 -0.5368 0.6423 0.120 Uiso 1 1 calc R . .
C4 C 0.5308(12) -0.4190(10) 0.6825(7) 0.102(3) Uani 1 1 d . . .
H4 H 0.4819 -0.5024 0.7008 0.123 Uiso 1 1 calc R . .
C5 C 0.4811(7) -0.2759(10) 0.6905(4) 0.0877(19) Uani 1 1 d . . .
C6 C 0.5526(7) -0.1517(7) 0.6589(5) 0.0659(17) Uani 1 1 d . . .
C7 C 0.6217(6) 0.0825(7) 0.6073(5) 0.0670(15) Uani 1 1 d . . .
C8 C 0.7337(6) -0.0273(6) 0.6026(4) 0.0649(16) Uani 1 1 d . A .
C9 C 0.8916(9) 0.0554(10) 0.5300(7) 0.099(2) Uani 1 1 d . A .
C10 C 0.8605(6) 0.0367(7) 0.6586(5) 0.0741(16) Uani 1 1 d . . .
C11 C 0.9691(18) -0.0680(19) 0.7030(18) 0.101(3) Uani 0.60 1 d PU A 1
H11A H 0.9756 -0.1523 0.6494 0.122 Uiso 0.60 1 calc PR A 1
H11B H 1.0487 -0.0127 0.7044 0.122 Uiso 0.60 1 calc PR A 1
C12 C 0.9489(14) -0.1261(15) 0.8206(14) 0.105(3) Uani 0.60 1 d PU A 1
H12A H 0.9577 -0.0450 0.8763 0.157 Uiso 0.60 1 calc PR A 1
H12B H 1.0106 -0.2031 0.8403 0.157 Uiso 0.60 1 calc PR A 1
H12C H 0.8650 -0.1682 0.8222 0.157 Uiso 0.60 1 calc PR A 1
C11' C 0.922(3) -0.106(3) 0.722(3) 0.104(4) Uani 0.40 1 d PU A 2
H11C H 0.9336 -0.1864 0.6658 0.125 Uiso 0.40 1 calc PR A 2
H11D H 0.8671 -0.1430 0.7813 0.125 Uiso 0.40 1 calc PR A 2
C12' C 1.058(2) -0.053(2) 0.782(2) 0.108(4) Uani 0.40 1 d PU A 2
H12D H 1.1060 -0.0034 0.7239 0.163 Uiso 0.40 1 calc PR A 2
H12E H 1.1035 -0.1400 0.8112 0.163 Uiso 0.40 1 calc PR A 2
H12F H 1.0440 0.0156 0.8447 0.163 Uiso 0.40 1 calc PR A 2
C13 C 0.8606(6) 0.1779(7) 0.7337(5) 0.0774(17) Uani 1 1 d . A .
C14 C 0.7867(7) 0.1820(9) 0.8301(6) 0.091(2) Uani 1 1 d . . .
H14 H 0.7348 0.1004 0.8464 0.109 Uiso 1 1 calc R A .
C15 C 0.7902(8) 0.3070(11) 0.9018(7) 0.101(2) Uani 1 1 d . A .
H15 H 0.7382 0.3112 0.9649 0.121 Uiso 1 1 calc R . .
C16 C 0.8704(10) 0.4260(10) 0.8808(8) 0.105(3) Uani 1 1 d . . .
H16 H 0.8744 0.5091 0.9308 0.126 Uiso 1 1 calc R A .
C17 C 0.9421(9) 0.4210(9) 0.7882(9) 0.112(3) Uani 1 1 d . A .
H17 H 0.9955 0.5017 0.7736 0.134 Uiso 1 1 calc R . .
C18 C 0.9383(8) 0.2982(9) 0.7139(7) 0.099(2) Uani 1 1 d . . .
H18 H 0.9889 0.2972 0.6497 0.119 Uiso 1 1 calc R A .
C19 C 0.4011(7) 0.0832(9) 0.6638(6) 0.0824(19) Uani 1 1 d . . .
H19A H 0.3311 0.0162 0.6410 0.099 Uiso 1 1 calc R . .
H19B H 0.3971 0.1692 0.6110 0.099 Uiso 1 1 calc R . .
C20 C 0.3845(6) 0.1384(7) 0.7870(5) 0.0656(14) Uani 1 1 d . . .
C21 C 0.3035(6) 0.2582(9) 0.8039(7) 0.0921(19) Uani 1 1 d . . .
H21 H 0.2612 0.3060 0.7407 0.110 Uiso 1 1 calc R . .
C22 C 0.2866(8) 0.3058(9) 0.9189(8) 0.105(2) Uani 1 1 d . . .
H22 H 0.2325 0.3866 0.9316 0.126 Uiso 1 1 calc R . .
C23 C 0.3458(8) 0.2387(13) 1.0101(6) 0.100(2) Uani 1 1 d . . .
H23 H 0.3323 0.2725 1.0855 0.120 Uiso 1 1 calc R . .
C24 C 0.4244(7) 0.1232(10) 0.9944(6) 0.088(2) Uani 1 1 d . . .
H24 H 0.4663 0.0772 1.0587 0.105 Uiso 1 1 calc R . .
C25 C 0.4435(6) 0.0721(8) 0.8836(5) 0.0783(17) Uani 1 1 d . . .
H25 H 0.4978 -0.0093 0.8737 0.094 Uiso 1 1 calc R . .

loop_
_atom_site_aniso_label
_atom_site_aniso_U_11
_atom_site_aniso_U_22
_atom_site_aniso_U_33
_atom_site_aniso_U_23
_atom_site_aniso_U_13
_atom_site_aniso_U_12
Br1 0.1413(7) 0.1276(8) 0.1122(6) -0.0134(6) 0.0238(4) -0.0531(6)
N1 0.094(4) 0.053(3) 0.055(3) 0.002(2) 0.000(2) 0.005(3)
O1 0.121(3) 0.048(3) 0.076(2) 0.003(2) -0.001(2) 0.003(2)
O2 0.159(6) 0.155(7) 0.156(6) -0.024(5) 0.096(5) -0.018(5)
O3 0.140(4) 0.076(3) 0.060(3) -0.005(2) 0.034(3) 0.006(3)
C1 0.111(5) 0.045(3) 0.044(3) 0.004(3) 0.005(3) 0.010(3)
C2 0.137(6) 0.058(5) 0.064(4) -0.004(3) 0.005(4) 0.004(4)
C3 0.183(9) 0.047(4) 0.067(4) 0.000(3) -0.014(5) -0.004(5)
C4 0.162(9) 0.065(6) 0.080(5) 0.001(4) 0.003(5) -0.035(6)
C5 0.136(6) 0.075(5) 0.050(3) -0.012(4) -0.007(3) -0.024(5)
C6 0.100(5) 0.049(4) 0.049(3) -0.002(3) -0.001(3) -0.004(3)
C7 0.100(5) 0.053(4) 0.048(3) -0.001(3) 0.006(3) 0.009(3)
C8 0.096(4) 0.053(4) 0.048(3) 0.002(3) 0.017(3) 0.012(3)
C9 0.108(6) 0.088(5) 0.106(6) -0.009(5) 0.043(5) 0.005(5)
C10 0.084(4) 0.066(4) 0.074(4) -0.001(3) 0.014(3) 0.010(3)
C11 0.107(10) 0.070(7) 0.126(8) -0.014(6) -0.002(7) 0.005(6)
C12 0.110(9) 0.073(7) 0.130(8) -0.007(6) -0.004(7) 0.006(6)
C11' 0.108(10) 0.075(8) 0.129(8) -0.013(7) -0.006(7) 0.007(6)
C12' 0.105(10) 0.078(8) 0.140(9) -0.010(7) -0.010(7) 0.002(7)
C13 0.085(4) 0.068(5) 0.080(4) 0.000(3) 0.005(3) 0.007(4)
C14 0.106(5) 0.093(6) 0.073(4) -0.011(4) -0.001(4) 0.004(4)
C15 0.124(6) 0.105(7) 0.074(4) -0.024(4) 0.003(4) 0.013(5)
C16 0.139(8) 0.078(6) 0.096(6) -0.022(4) -0.016(5) 0.011(6)
C17 0.134(7) 0.060(5) 0.141(7) -0.004(5) -0.009(6) 0.000(4)
C18 0.102(5) 0.078(5) 0.118(6) 0.014(4) 0.014(4) 0.003(4)
C19 0.084(5) 0.093(5) 0.069(4) 0.008(3) -0.004(3) 0.008(4)
C20 0.068(4) 0.059(3) 0.069(4) 0.002(3) -0.003(3) -0.002(3)
C21 0.084(4) 0.077(5) 0.115(5) 0.004(5) -0.001(4) 0.009(4)
C22 0.108(6) 0.090(5) 0.120(6) -0.025(5) 0.032(5) 0.021(5)
C23 0.115(5) 0.114(6) 0.072(4) -0.028(5) 0.022(4) -0.002(6)
C24 0.094(5) 0.102(6) 0.068(4) -0.001(4) 0.011(3) 0.001(4)
C25 0.094(4) 0.076(4) 0.065(4) -0.003(3) 0.008(3) 0.014(4)

loop_
_atom_type_symbol
_atom_type_description
_atom_type_scat_dispersion_real
_atom_type_scat_dispersion_imag
_atom_type_scat_source
C C 0.0033 0.0016 'International Tables Vol C Tables 4.2.6.8 and 6.1.1.4'
H H 0.0000 0.0000 'International Tables Vol C Tables 4.2.6.8 and 6.1.1.4'
N N 0.0061 0.0033 'International Tables Vol C Tables 4.2.6.8 and 6.1.1.4'
O O 0.0106 0.0060 'International Tables Vol C Tables 4.2.6.8 and 6.1.1.4'
Br Br -0.2901 2.4595 'International Tables Vol C Tables 4.2.6.8 and 6.1.1.4'

loop_
_geom_angle_atom_site_label_1
_geom_angle_atom_site_label_2
_geom_angle_atom_site_label_3
_geom_angle
C7 N1 C6 109.0(5)
C7 N1 C19 118.5(5)
C6 N1 C19 131.9(6)
C9 O3 C8 91.9(5)
C2 C1 C6 121.6(6)
C2 C1 C8 129.5(6)
C6 C1 C8 108.8(5)
C1 C2 C3 117.1(8)
C1 C2 H2 121.5
C3 C2 H2 121.5
C4 C3 C2 122.3(8)
C4 C3 H3 118.9
C2 C3 H3 118.9
C3 C4 C5 120.4(8)
C3 C4 H4 119.8
C5 C4 H4 119.8
C4 C5 C6 119.7(7)
C4 C5 Br1 115.9(7)
C6 C5 Br1 124.3(6)
C1 C6 C5 118.8(6)
C1 C6 N1 110.6(5)
C5 C6 N1 130.7(7)
O1 C7 N1 125.6(6)
O1 C7 C8 126.9(6)
N1 C7 C8 107.5(5)
C1 C8 O3 114.9(4)
C1 C8 C7 103.3(5)
O3 C8 C7 108.7(4)
C1 C8 C10 126.2(5)
O3 C8 C10 89.2(5)
C7 C8 C10 113.6(5)
O2 C9 O3 124.4(8)
O2 C9 C10 139.8(9)
O3 C9 C10 95.7(6)
C13 C10 C9 117.5(6)
C13 C10 C11 109.4(9)
C9 C10 C11 100.9(8)
C13 C10 C8 120.5(5)
C9 C10 C8 82.4(5)
C11 C10 C8 121.6(8)
C13 C10 C11' 114.3(13)
C9 C10 C11' 115.1(14)
C11 C10 C11' 24.0(11)
C8 C10 C11' 102.7(11)
C12 C11 C10 111.8(13)
C12 C11 H11A 109.3
C10 C11 H11A 109.3
C12 C11 H11B 109.3
C10 C11 H11B 109.3
H11A C11 H11B 107.9
C10 C11' C12' 107.0(18)
C10 C11' H11C 110.3
C12' C11' H11C 110.3
C10 C11' H11D 110.3
C12' C11' H11D 110.3
H11C C11' H11D 108.6
C11' C12' H12D 109.5
C11' C12' H12E 109.5
H12D C12' H12E 109.5
C11' C12' H12F 109.5
H12D C12' H12F 109.5
H12E C12' H12F 109.5
C18 C13 C14 118.6(6)
C18 C13 C10 121.9(6)
C14 C13 C10 119.3(6)
C15 C14 C13 119.8(7)
C15 C14 H14 120.1
C13 C14 H14 120.1
C14 C15 C16 120.5(7)
C14 C15 H15 119.8
C16 C15 H15 119.8
C17 C16 C15 119.4(8)
C17 C16 H16 120.3
C15 C16 H16 120.3
C16 C17 C18 121.2(9)
C16 C17 H17 119.4
C18 C17 H17 119.4
C13 C18 C17 120.5(8)
C13 C18 H18 119.7
C17 C18 H18 119.7
N1 C19 C20 113.5(5)
N1 C19 H19A 108.9
C20 C19 H19A 108.9
N1 C19 H19B 108.9
C20 C19 H19B 108.9
H19A C19 H19B 107.7
C25 C20 C21 118.2(6)
C25 C20 C19 122.9(6)
C21 C20 C19 118.8(6)
C20 C21 C22 118.2(7)
C20 C21 H21 120.9
C22 C21 H21 120.9
C23 C22 C21 121.7(7)
C23 C22 H22 119.1
C21 C22 H22 119.1
C22 C23 C24 120.4(6)
C22 C23 H23 119.8
C24 C23 H23 119.8
C23 C24 C25 120.0(7)
C23 C24 H24 120.0
C25 C24 H24 120.0
C20 C25 C24 121.5(7)
C20 C25 H25 119.3
C24 C25 H25 119.3

loop_
_geom_bond_atom_site_label_1
_geom_bond_atom_site_label_2
_geom_bond_distance
Br1 C5 1.897(7)
N1 C7 1.389(8)
N1 C6 1.414(8)
N1 C19 1.457(8)
O1 C7 1.203(7)
O2 C9 1.177(10)
O3 C9 1.342(10)
O3 C8 1.484(7)
C1 C2 1.378(9)
C1 C6 1.383(9)
C1 C8 1.472(9)
C2 C3 1.395(11)
C2 H2 0.9300
C3 C4 1.337(12)
C3 H3 0.9300
C4 C5 1.373(13)
C4 H4 0.9300
C5 C6 1.391(10)
C7 C8 1.531(9)
C8 C10 1.556(9)
C9 C10 1.533(10)
C10 C13 1.514(9)
C10 C11 1.54(2)
C10 C11' 1.58(3)
C11 C12 1.46(2)
C11 H11A 0.9700
C11 H11B 0.9700
C12 H12A 0.9600
C12 H12B 0.9600
C12 H12C 0.9600
C11' C12' 1.62(4)
C11' H11C 0.9700
C11' H11D 0.9700
C12' H12D 0.9600
C12' H12E 0.9600
C12' H12F 0.9600
C13 C18 1.369(9)
C13 C14 1.384(9)
C14 C15 1.375(10)
C14 H14 0.9300
C15 C16 1.378(12)
C15 H15 0.9300
C16 C17 1.334(12)
C16 H16 0.9300
C17 C18 1.378(12)
C17 H17 0.9300
C18 H18 0.9300
C19 C20 1.510(9)
C19 H19A 0.9700
C19 H19B 0.9700
C20 C25 1.369(9)
C20 C21 1.381(9)
C21 C22 1.401(10)
C21 H21 0.9300
C22 C23 1.326(11)
C22 H22 0.9300
C23 C24 1.334(12)
C23 H23 0.9300
C24 C25 1.370(9)
C24 H24 0.9300
C25 H25 0.9300

loop_
_geom_torsion_atom_site_label_1
_geom_torsion_atom_site_label_2
_geom_torsion_atom_site_label_3
_geom_torsion_atom_site_label_4
_geom_torsion
C6 C1 C2 C3 -0.4(9)
C8 C1 C2 C3 -177.9(6)
C1 C2 C3 C4 -2.3(10)
C2 C3 C4 C5 1.2(11)
C3 C4 C5 C6 2.4(10)
C3 C4 C5 Br1 -179.1(6)
C2 C1 C6 C5 3.9(9)
C8 C1 C6 C5 -178.1(5)
C2 C1 C6 N1 -175.6(5)
C8 C1 C6 N1 2.4(6)
C4 C5 C6 C1 -4.9(8)
Br1 C5 C6 C1 176.8(4)
C4 C5 C6 N1 174.5(6)
Br1 C5 C6 N1 -3.8(8)
C7 N1 C6 C1 3.6(6)
C19 N1 C6 C1 174.6(5)
C7 N1 C6 C5 -175.8(6)
C19 N1 C6 C5 -4.8(10)
C6 N1 C7 O1 171.9(5)
C19 N1 C7 O1 -0.5(8)
C6 N1 C7 C8 -7.7(6)
C19 N1 C7 C8 179.9(5)
C2 C1 C8 O3 52.9(9)
C6 C1 C8 O3 -124.9(5)
C2 C1 C8 C7 171.1(6)
C6 C1 C8 C7 -6.7(6)
C2 C1 C8 C10 -55.9(9)
C6 C1 C8 C10 126.4(6)
C9 O3 C8 C1 -136.8(6)
C9 O3 C8 C7 108.1(6)
C9 O3 C8 C10 -6.7(5)
O1 C7 C8 C1 -170.8(5)
N1 C7 C8 C1 8.8(5)
O1 C7 C8 O3 -48.4(8)
N1 C7 C8 O3 131.2(5)
O1 C7 C8 C10 49.2(7)
N1 C7 C8 C10 -131.2(5)
C8 O3 C9 O2 -174.9(9)
C8 O3 C9 C10 6.8(5)
O2 C9 C10 C13 55.2(14)
O3 C9 C10 C13 -127.0(6)
O2 C9 C10 C11 -63.5(14)
O3 C9 C10 C11 114.3(9)
O2 C9 C10 C8 175.7(12)
O3 C9 C10 C8 -6.5(5)
O2 C9 C10 C11' -83.9(17)
O3 C9 C10 C11' 93.9(12)
C1 C8 C10 C13 -115.9(6)
O3 C8 C10 C13 123.4(6)
C7 C8 C10 C13 13.3(8)
C1 C8 C10 C9 126.7(6)
O3 C8 C10 C9 5.9(4)
C7 C8 C10 C9 -104.2(6)
C1 C8 C10 C11 28.6(11)
O3 C8 C10 C11 -92.2(9)
C7 C8 C10 C11 157.7(9)
C1 C8 C10 C11' 12.6(14)
O3 C8 C10 C11' -108.2(13)
C7 C8 C10 C11' 141.7(14)
C13 C10 C11 C12 65.8(14)
C9 C10 C11 C12 -169.7(12)
C8 C10 C11 C12 -82.1(16)
C11' C10 C11 C12 -41(4)
C13 C10 C11' C12' -49(2)
C9 C10 C11' C12' 91(2)
C11 C10 C11' C12' 34(3)
C8 C10 C11' C12' 178.7(17)
C9 C10 C13 C18 -30.8(10)
C11 C10 C13 C18 83.3(9)
C8 C10 C13 C18 -128.4(7)
C11' C10 C13 C18 108.6(12)
C9 C10 C13 C14 153.8(7)
C11 C10 C13 C14 -92.1(9)
C8 C10 C13 C14 56.2(8)
C11' C10 C13 C14 -66.8(13)
C18 C13 C14 C15 1.6(10)
C10 C13 C14 C15 177.2(6)
C13 C14 C15 C16 -2.4(11)
C14 C15 C16 C17 1.9(13)
C15 C16 C17 C18 -0.6(14)
C14 C13 C18 C17 -0.4(11)
C10 C13 C18 C17 -175.8(7)
C16 C17 C18 C13 -0.1(13)
C7 N1 C19 C20 -97.7(7)
C6 N1 C19 C20 91.9(8)
N1 C19 C20 C25 -25.3(9)
N1 C19 C20 C21 156.7(6)
C25 C20 C21 C22 0.3(9)
C19 C20 C21 C22 178.4(7)
C20 C21 C22 C23 -0.2(12)
C21 C22 C23 C24 0.4(13)
C22 C23 C24 C25 -0.6(13)
C21 C20 C25 C24 -0.6(10)
C19 C20 C25 C24 -178.6(7)
C23 C24 C25 C20 0.8(11)
